data_7061151
loop_
_publ_author_name
'Zhang, Qi'
'Zhao, Cheng'
'Zhang, Xun'
'He, Chunlin'
'Pang, Siping'

_publ_section_title
;
 Oxidation of o-dioxime by (diacetoxyiodo)benzene: green and mild access
 to furoxans
;
_journal_issue 4
_journal_name_full 'New Journal of Chemistry'
_journal_page_first 1489
_journal_page_last 1493
_journal_paper_doi 10.1039/D1NJ05510K
_journal_volume 46
_journal_year 2022
_chemical_formula_moiety 'C14 H8 Br2 N2 O2'
_chemical_formula_sum 'C14 H8 Br2 N2 O2'
_chemical_formula_weight 396.04
_space_group_crystal_system triclinic
_space_group_IT_number 2
_space_group_name_Hall '-P 1'
_space_group_name_H-M_alt 'P -1'
_atom_sites_solution_hydrogens geom
_atom_sites_solution_primary dual
_audit_creation_date 2021-06-14
_audit_creation_method
;
Olex2 1.2
(compiled 2018.05.29 svn.r3508 for OlexSys, GUI svn.r5506)
;
_audit_update_record
;
2021-08-28 deposited with the CCDC.	2021-12-20 downloaded from the CCDC.
;
_cell_angle_alpha 85.421(7)
_cell_angle_beta 71.683(7)
_cell_angle_gamma 63.651(9)
_cell_formula_units_Z 2
_cell_length_a 7.9284(18)
_cell_length_b 8.2719(15)
_cell_length_c 12.334(2)
_cell_measurement_reflns_used 2276
_cell_measurement_temperature 170
_cell_measurement_theta_max 25.829
_cell_measurement_theta_min 2.977
_cell_volume 686.4(2)
_computing_cell_refinement 'SAINT V8.40A (?, 2016)'
_computing_data_reduction 'SAINT V8.40A (?, 2016)'
_computing_molecular_graphics 'Olex2 (Dolomanov et al., 2009)'
_computing_publication_material 'Olex2 (Dolomanov et al., 2009)'
_computing_structure_refinement 'ShelXL (Sheldrick, 2015)'
_computing_structure_solution 'ShelXT (Sheldrick, 2015)'
_diffrn_ambient_temperature 170
_diffrn_measured_fraction_theta_full 0.982
_diffrn_measured_fraction_theta_max 0.973
_diffrn_measurement_device_type 'D8 VENTURE'
_diffrn_measurement_method '\f and \w scans'
_diffrn_radiation_type MoK\a
_diffrn_radiation_wavelength 0.71073
_diffrn_reflns_av_R_equivalents 0.0373
_diffrn_reflns_av_unetI/netI 0.0521
_diffrn_reflns_Laue_measured_fraction_full 0.982
_diffrn_reflns_Laue_measured_fraction_max 0.973
_diffrn_reflns_limit_h_max 9
_diffrn_reflns_limit_h_min -9
_diffrn_reflns_limit_k_max 10
_diffrn_reflns_limit_k_min -10
_diffrn_reflns_limit_l_max 15
_diffrn_reflns_limit_l_min -15
_diffrn_reflns_number 7147
_diffrn_reflns_point_group_measured_fraction_full 0.982
_diffrn_reflns_point_group_measured_fraction_max 0.973
_diffrn_reflns_theta_full 25.242
_diffrn_reflns_theta_max 26.542
_diffrn_reflns_theta_min 2.755
_diffrn_standards_number 0
_exptl_absorpt_coefficient_mu 5.906
_exptl_absorpt_correction_T_max 0.7454
_exptl_absorpt_correction_T_min 0.5738
_exptl_absorpt_correction_type multi-scan
_exptl_absorpt_process_details
'SADABS-2016/2 (Bruker,2016/2) was used for absorption correction. wR2(int) was 0.0764 before and 0.0452 after correction. The Ratio of minimum to maximum transmission is 0.7698. The \l/2 correction factor is Not present.'
_exptl_crystal_colour colourless
_exptl_crystal_colour_primary colourless
_exptl_crystal_density_diffrn 1.916
_exptl_crystal_description block
_exptl_crystal_F_000 384
_exptl_crystal_size_max 0.07
_exptl_crystal_size_mid 0.05
_exptl_crystal_size_min 0.04
_refine_diff_density_max 1.208
_refine_diff_density_min -0.869
_refine_diff_density_rms 0.117
_refine_ls_extinction_method none
_refine_ls_goodness_of_fit_ref 1.089
_refine_ls_hydrogen_treatment constr
_refine_ls_matrix_type full
_refine_ls_number_parameters 181
_refine_ls_number_reflns 2782
_refine_ls_number_restraints 7
_refine_ls_restrained_S_all 1.091
_refine_ls_R_factor_all 0.0876
_refine_ls_R_factor_gt 0.0533
_refine_ls_shift/su_max 0.001
_refine_ls_shift/su_mean 0.000
_refine_ls_structure_factor_coef Fsqd
_refine_ls_weighting_details 'w=1/[\s^2^(Fo^2^)+(0.0327P)^2^+3.5937P] where P=(Fo^2^+2Fc^2^)/3'
_refine_ls_weighting_scheme calc
_refine_ls_wR_factor_gt 0.1174
_refine_ls_wR_factor_ref 0.1309
_reflns_Friedel_coverage 0.000
_reflns_number_gt 1906
_reflns_number_total 2782
_reflns_threshold_expression 'I > 2\s(I)'
_cod_data_source_file d1nj05510k2.cif
_cod_data_source_block mo_2021839_0m
_cod_depositor_comments 'Adding full bibliography for 7061151--7061152.cif.'
_cod_database_code 7061151
_shelx_shelxl_version_number 2018/3
_shelx_space_group_comment
;
The symmetry employed for this shelxl refinement is uniquely defined
by the following loop, which should always be used as a source of
symmetry information in preference to the above space-group names.
They are only intended as comments.
;
_shelx_estimated_absorpt_t_max 0.798
_shelx_estimated_absorpt_t_min 0.683
_olex2_refinement_description
;
1. Fixed Uiso
 At 1.2 times of:
  All C(H) groups
2. Rigid bond restraints
 O1, N2
 with sigma for 1-2 distances of 0.005 and sigma for 1-3 distances of 0.005
3. Uiso/Uaniso restraints and constraints
N2 \\sim O1: within 2A with sigma of 0.005 and sigma for terminal atoms of 0.01
4.a Aromatic/amide H refined with riding coordinates:
 C10(H10), C14(H14), C13(H13), C2(H2), C11(H11), C3(H3), C6(H6), C5(H5)
;
_olex2_submission_special_instructions 'No special instructions were received'

loop_
_space_group_symop_operation_xyz
'x, y, z'
'-x, -y, -z'

loop_
_atom_site_label
_atom_site_type_symbol
_atom_site_fract_x
_atom_site_fract_y
_atom_site_fract_z
_atom_site_U_iso_or_equiv
_atom_site_adp_type
_atom_site_occupancy
_atom_site_site_symmetry_order
_atom_site_calc_flag
_atom_site_refinement_flags_posn
_atom_site_refinement_flags_adp
_atom_site_refinement_flags_occupancy
_atom_site_disorder_assembly
_atom_site_disorder_group
Br2 Br 0.60643(12) 0.71362(10) -0.17138(6) 0.0497(3) Uani 1 1 d . . . . .
Br1 Br 0.09298(12) 0.78614(10) 0.67164(7) 0.0584(3) Uani 1 1 d . . . . .
O2 O 1.2157(9) 0.7628(7) 0.0995(5) 0.0591(15) Uani 1 1 d . . . . .
O1 O 1.1547(8) 0.7364(7) 0.2875(5) 0.0561(13) Uani 1 1 d . U . . .
N1 N 1.1000(9) 0.7525(8) 0.1870(6) 0.0459(15) Uani 1 1 d . . . . .
C9 C 0.6828(10) 0.7429(8) 0.4088(6) 0.0367(15) Uani 1 1 d . . . . .
C10 C 0.5038(10) 0.8548(9) 0.3917(6) 0.0353(15) Uani 1 1 d . . . . .
H10 H 0.501735 0.923282 0.326097 0.042 Uiso 1 1 calc R . . . .
C14 C 0.6840(11) 0.6400(9) 0.5051(6) 0.0434(17) Uani 1 1 d . . . . .
H14 H 0.806644 0.561169 0.516870 0.052 Uiso 1 1 calc R . . . .
C12 C 0.3322(10) 0.7668(8) 0.5635(6) 0.0372(16) Uani 1 1 d . . . . .
C8 C 0.8672(10) 0.7385(9) 0.3321(6) 0.0408(17) Uani 1 1 d . . . . .
C13 C 0.5114(11) 0.6519(9) 0.5819(6) 0.0433(17) Uani 1 1 d . . . . .
H13 H 0.513318 0.582831 0.647255 0.052 Uiso 1 1 calc R . . . .
N2 N 1.0063(10) 0.7289(8) 0.3777(6) 0.0565(16) Uani 1 1 d . U . . .
C2 C 0.8252(10) 0.8725(9) 0.0415(6) 0.0392(16) Uani 1 1 d . . . . .
H2 H 0.868058 0.962436 0.043586 0.047 Uiso 1 1 calc R . . . .
C11 C 0.3271(10) 0.8684(9) 0.4689(5) 0.0366(15) Uani 1 1 d . . . . .
H11 H 0.204246 0.946361 0.457059 0.044 Uiso 1 1 calc R . . . .
C3 C 0.7520(10) 0.8650(9) -0.0449(6) 0.0428(18) Uani 1 1 d . . . . .
H3 H 0.741805 0.950646 -0.101541 0.051 Uiso 1 1 calc R . . . .
C1 C 0.8363(9) 0.7503(8) 0.1243(6) 0.0341(15) Uani 1 1 d . . . . .
C6 C 0.7694(9) 0.6208(8) 0.1230(5) 0.0330(14) Uani 1 1 d . . . . .
H6 H 0.773484 0.539041 0.181927 0.040 Uiso 1 1 calc R . . . .
C7 C 0.9250(9) 0.7513(9) 0.2137(7) 0.0395(17) Uani 1 1 d . . . . .
C4 C 0.6938(10) 0.7311(9) -0.0479(5) 0.0366(15) Uani 1 1 d . . . . .
C5 C 0.6966(9) 0.6103(9) 0.0362(6) 0.0338(15) Uani 1 1 d . . . . .
H5 H 0.650396 0.522604 0.034778 0.041 Uiso 1 1 calc R . . . .

loop_
_atom_site_aniso_label
_atom_site_aniso_U_11
_atom_site_aniso_U_22
_atom_site_aniso_U_33
_atom_site_aniso_U_23
_atom_site_aniso_U_13
_atom_site_aniso_U_12
Br2 0.0644(5) 0.0399(4) 0.0370(4) 0.0016(3) -0.0191(4) -0.0141(4)
Br1 0.0589(5) 0.0411(4) 0.0415(4) 0.0096(3) 0.0039(4) -0.0076(4)
O2 0.064(4) 0.050(3) 0.064(4) 0.007(3) -0.015(3) -0.029(3)
O1 0.044(3) 0.042(3) 0.084(4) -0.010(3) -0.028(2) -0.014(2)
N1 0.038(4) 0.033(3) 0.055(4) -0.004(3) -0.004(3) -0.013(3)
C9 0.035(4) 0.027(3) 0.043(4) -0.005(3) -0.012(3) -0.009(3)
C10 0.037(4) 0.030(3) 0.034(3) 0.004(3) -0.016(3) -0.007(3)
C14 0.050(5) 0.030(4) 0.049(4) 0.005(3) -0.028(4) -0.009(3)
C12 0.047(4) 0.024(3) 0.033(4) 0.000(3) -0.011(3) -0.010(3)
C8 0.039(4) 0.024(3) 0.058(5) -0.009(3) -0.023(4) -0.005(3)
C13 0.059(5) 0.032(4) 0.037(4) 0.008(3) -0.022(4) -0.015(4)
N2 0.042(3) 0.036(3) 0.082(4) -0.006(3) -0.018(3) -0.008(3)
C2 0.037(4) 0.035(4) 0.044(4) 0.001(3) -0.006(3) -0.019(3)
C11 0.036(4) 0.033(3) 0.032(3) 0.000(3) -0.010(3) -0.007(3)
C3 0.041(4) 0.023(3) 0.044(4) 0.004(3) 0.003(3) -0.009(3)
C1 0.026(3) 0.022(3) 0.046(4) -0.002(3) -0.003(3) -0.009(3)
C6 0.034(4) 0.029(3) 0.033(3) 0.002(3) -0.005(3) -0.015(3)
C7 0.025(3) 0.026(3) 0.063(5) -0.008(3) -0.011(3) -0.009(3)
C4 0.036(4) 0.030(3) 0.030(3) -0.001(3) -0.002(3) -0.009(3)
C5 0.032(4) 0.032(3) 0.039(4) 0.002(3) -0.009(3) -0.017(3)

loop_
_atom_type_symbol
_atom_type_description
_atom_type_scat_dispersion_real
_atom_type_scat_dispersion_imag
_atom_type_scat_source
C C 0.0033 0.0016 'International Tables Vol C Tables 4.2.6.8 and 6.1.1.4'
H H 0.0000 0.0000 'International Tables Vol C Tables 4.2.6.8 and 6.1.1.4'
Br Br -0.2901 2.4595 'International Tables Vol C Tables 4.2.6.8 and 6.1.1.4'
N N 0.0061 0.0033 'International Tables Vol C Tables 4.2.6.8 and 6.1.1.4'
O O 0.0106 0.0060 'International Tables Vol C Tables 4.2.6.8 and 6.1.1.4'

loop_
_geom_angle_atom_site_label_1
_geom_angle_atom_site_label_2
_geom_angle_atom_site_label_3
_geom_angle
_geom_angle_site_symmetry_1
_geom_angle_site_symmetry_3
_geom_angle_publ_flag
N2 O1 N1 108.4(5) . . ?
O2 N1 O1 116.5(6) . . ?
O2 N1 C7 134.5(7) . . ?
C7 N1 O1 109.1(6) . . ?
C10 C9 C14 119.0(6) . . ?
C10 C9 C8 120.8(6) . . ?
C14 C9 C8 120.1(6) . . ?
C9 C10 C11 120.9(6) . . ?
C13 C14 C9 120.9(7) . . ?
C13 C12 Br1 119.1(5) . . ?
C11 C12 Br1 119.9(5) . . ?
C11 C12 C13 121.1(7) . . ?
N2 C8 C9 118.7(7) . . ?
N2 C8 C7 111.7(7) . . ?
C7 C8 C9 129.6(6) . . ?
C14 C13 C12 119.2(7) . . ?
C8 N2 O1 105.3(7) . . ?
C1 C2 C3 120.2(6) . . ?
C12 C11 C10 119.0(6) . . ?
C2 C3 C4 119.1(7) . . ?
C2 C1 C6 120.1(6) . . ?
C2 C1 C7 120.4(6) . . ?
C6 C1 C7 119.4(6) . . ?
C5 C6 C1 120.5(6) . . ?
N1 C7 C8 105.6(6) . . ?
N1 C7 C1 121.5(7) . . ?
C8 C7 C1 132.8(6) . . ?
C3 C4 Br2 118.9(5) . . ?
C5 C4 Br2 119.0(5) . . ?
C5 C4 C3 122.0(7) . . ?
C4 C5 C6 117.9(6) . . ?

loop_
_geom_bond_atom_site_label_1
_geom_bond_atom_site_label_2
_geom_bond_distance
_geom_bond_site_symmetry_2
_geom_bond_publ_flag
Br2 C4 1.899(7) . ?
Br1 C12 1.891(7) . ?
O2 N1 1.203(8) . ?
O1 N1 1.415(8) . ?
O1 N2 1.363(9) . ?
N1 C7 1.326(9) . ?
C9 C10 1.381(9) . ?
C9 C14 1.405(10) . ?
C9 C8 1.457(10) . ?
C10 C11 1.386(9) . ?
C14 C13 1.364(10) . ?
C12 C13 1.394(10) . ?
C12 C11 1.382(9) . ?
C8 N2 1.358(9) . ?
C8 C7 1.397(10) . ?
C2 C3 1.381(10) . ?
C2 C1 1.373(9) . ?
C3 C4 1.383(9) . ?
C1 C6 1.394(8) . ?
C1 C7 1.485(10) . ?
C6 C5 1.391(9) . ?
C4 C5 1.379(9) . ?
